data_4068678
loop_
_publ_author_name
'Alaaeddine, Ali'
'Thomas, Christophe M.'
'Roisnel, Thierry'
'Carpentier, Jean-Fran\,cois'

_publ_section_title
;
 Aluminum and Yttrium Complexes of an Unsymmetrical Mixed Fluorous
 Alkoxy/Phenoxy-Diimino Ligand: Synthesis, Structure, and Ring-Opening
 Polymerization Catalysis
;
_journal_issue 5
_journal_name_full Organometallics
_journal_page_first 1469
_journal_paper_doi 10.1021/om8010273
_journal_volume 28
_journal_year 2009
_chemical_compound_source 'synthesis as described'
_chemical_formula_moiety 'C27 H36 Al Cl F6 N2 O2, 2(C6 H6)'
_chemical_formula_sum 'C39 H48 Al Cl F6 N2 O2'
_chemical_formula_weight 753.22
_chemical_name_systematic
;
 ?
;
_space_group_IT_number 14
_symmetry_cell_setting monoclinic
_symmetry_Int_Tables_number 14
_symmetry_space_group_name_Hall '-P 2ybc'
_symmetry_space_group_name_H-M 'P 1 21/c 1'
_atom_sites_solution_hydrogens geom
_atom_sites_solution_primary direct
_atom_sites_solution_secondary difmap
_audit_conform_dict_location ftp://ftp.iucr.org/pub/cif_core.dic
_audit_conform_dict_name cif_core.dic
_audit_conform_dict_version 2.4
_audit_creation_date 2008-10-24T13:49:19-00:00
_audit_creation_method 'WinGX routine CIF_UPDATE'
_cell_angle_alpha 90
_cell_angle_beta 96.742(6)
_cell_angle_gamma 90
_cell_formula_units_Z 4
_cell_length_a 11.5325(19)
_cell_length_b 17.087(2)
_cell_length_c 19.346(3)
_cell_measurement_reflns_used 7740
_cell_measurement_temperature 100(2)
_cell_measurement_theta_max 27.5
_cell_measurement_theta_min 2.29
_cell_measurement_wavelength 0.71073
_cell_volume 3785.9(10)
_computing_cell_refinement 'Bruker SMART, 2006'
_computing_data_collection 'Bruker SMART, 2006'
_computing_data_reduction 'Bruker SAINT, 2006'
_computing_molecular_graphics 'Ortep-3 for Windows (Farrugia, 1997)'
_computing_publication_material 'WinGX publication routines (Farrugia, 1999)'
_computing_structure_refinement 'SHELXL-97 (Sheldrick, 1997)'
_computing_structure_solution 'SIR97 (Altomare et al., 1999)'
_diffrn_ambient_temperature 100(2)
_diffrn_detector 'CCD plate'
_diffrn_measured_fraction_theta_full 0.998
_diffrn_measured_fraction_theta_max 0.998
_diffrn_measurement_device_type 'APEXII, Bruker-AXS'
_diffrn_measurement_method 'CCD rotation images, thin slices'
_diffrn_radiation_monochromator graphite
_diffrn_radiation_probe x-ray
_diffrn_radiation_type MoK\a
_diffrn_radiation_wavelength 0.71073
_diffrn_reflns_av_R_equivalents 0.0729
_diffrn_reflns_av_unetI/netI 0.0777
_diffrn_reflns_limit_h_max 14
_diffrn_reflns_limit_h_min -14
_diffrn_reflns_limit_k_max 18
_diffrn_reflns_limit_k_min -22
_diffrn_reflns_limit_l_max 25
_diffrn_reflns_limit_l_min -22
_diffrn_reflns_number 33773
_diffrn_reflns_theta_full 27.48
_diffrn_reflns_theta_max 27.48
_diffrn_reflns_theta_min 2.92
_exptl_absorpt_coefficient_mu 0.190
_exptl_absorpt_correction_T_max 0.948
_exptl_absorpt_correction_T_min 0.892
_exptl_absorpt_correction_type multi-scan
_exptl_absorpt_process_details
;
  [Sheldrick, G.M. (2002). SADABS Bruker AXS Inc., Madison, Wisconsin, USA]
;
_exptl_crystal_colour colourless
_exptl_crystal_density_diffrn 1.321
_exptl_crystal_density_method 'not measured'
_exptl_crystal_description prism
_exptl_crystal_F_000 1584
_exptl_crystal_size_max 0.55
_exptl_crystal_size_mid 0.38
_exptl_crystal_size_min 0.28
_refine_diff_density_max 1.582
_refine_diff_density_min -0.582
_refine_diff_density_rms 0.091
_refine_ls_extinction_method none
_refine_ls_goodness_of_fit_ref 1.048
_refine_ls_hydrogen_treatment constr
_refine_ls_matrix_type full
_refine_ls_number_parameters 467
_refine_ls_number_reflns 8649
_refine_ls_number_restraints 0
_refine_ls_restrained_S_all 1.048
_refine_ls_R_factor_all 0.1072
_refine_ls_R_factor_gt 0.0722
_refine_ls_shift/su_max 0.003
_refine_ls_shift/su_mean 0
_refine_ls_structure_factor_coef Fsqd
_refine_ls_weighting_details 'calc w=1/[\s^2^(Fo^2^)+(0.0785P)^2^+6.0646P] where P=(Fo^2^+2Fc^2^)/3'
_refine_ls_weighting_scheme calc
_refine_ls_wR_factor_gt 0.1694
_refine_ls_wR_factor_ref 0.1872
_reflns_number_gt 6065
_reflns_number_total 8649
_reflns_threshold_expression >2sigma(I)
_cod_data_source_file om8010273_si_002.cif
_cod_data_source_block renum
_cod_original_sg_symbol_H-M 'P 21/c'
_cod_database_code 4068678

loop_
_symmetry_equiv_pos_as_xyz
'x, y, z'
'-x, y+1/2, -z+1/2'
'-x, -y, -z'
'x, -y-1/2, z-1/2'

loop_
_atom_site_label
_atom_site_type_symbol
_atom_site_fract_x
_atom_site_fract_y
_atom_site_fract_z
_atom_site_U_iso_or_equiv
_atom_site_adp_type
_atom_site_occupancy
_atom_site_calc_flag
_atom_site_refinement_flags
Al1 Al 0.76033(7) 0.10538(5) 0.49042(5) 0.0115(2) Uani 1 d .
Cl1 Cl 0.94186(6) 0.14006(5) 0.49319(4) 0.01948(19) Uani 1 d .
N1 N 0.7820(2) -0.00966(14) 0.52964(13) 0.0115(5) Uani 1 d .
N2 N 0.7299(2) 0.11923(13) 0.58740(13) 0.0116(5) Uani 1 d .
O1 O 0.70771(18) 0.06751(12) 0.40792(11) 0.0169(5) Uani 1 d .
O2 O 0.67652(19) 0.19188(12) 0.46789(11) 0.0183(5) Uani 1 d .
C1 C 0.7776(2) -0.01614(17) 0.60557(15) 0.0123(6) Uani 1 d .
H1 H 0.6979 -0.0337 0.6143 0.015 Uiso 1 calc R
C2 C 0.7999(2) 0.06607(17) 0.63526(15) 0.0120(6) Uani 1 d .
H2 H 0.8838 0.0785 0.6318 0.014 Uiso 1 calc R
C3 C 0.7834(3) 0.06889(18) 0.71191(16) 0.0154(6) Uani 1 d .
H3A H 0.702 0.0549 0.7181 0.018 Uiso 1 calc R
H3B H 0.799 0.1224 0.7302 0.018 Uiso 1 calc R
C4 C 0.8679(3) 0.01096(19) 0.75145(17) 0.0194(7) Uani 1 d .
H4A H 0.9489 0.0299 0.7507 0.023 Uiso 1 calc R
H4B H 0.8522 0.0088 0.8006 0.023 Uiso 1 calc R
C5 C 0.8573(3) -0.07101(19) 0.72056(17) 0.0201(7) Uani 1 d .
H5A H 0.9186 -0.1048 0.7451 0.024 Uiso 1 calc R
H5B H 0.7804 -0.0933 0.728 0.024 Uiso 1 calc R
C6 C 0.8692(3) -0.07129(18) 0.64310(16) 0.0155(6) Uani 1 d .
H6A H 0.8575 -0.125 0.6244 0.019 Uiso 1 calc R
H6B H 0.9485 -0.0537 0.6354 0.019 Uiso 1 calc R
C7 C 0.7677(3) -0.07106(17) 0.49137(16) 0.0149(6) Uani 1 d .
C8 C 0.7306(3) -0.15047(18) 0.51317(18) 0.0210(7) Uani 1 d .
H8A H 0.7987 -0.1851 0.5198 0.031 Uiso 1 calc R
H8B H 0.6728 -0.1721 0.477 0.031 Uiso 1 calc R
H8C H 0.696 -0.1461 0.5569 0.031 Uiso 1 calc R
C9 C 0.7886(3) -0.06332(17) 0.41606(16) 0.0167(6) Uani 1 d .
H9A H 0.7772 -0.115 0.3931 0.02 Uiso 1 calc R
H9B H 0.8704 -0.0471 0.4138 0.02 Uiso 1 calc R
C10 C 0.7062(3) -0.00347(17) 0.37652(16) 0.0145(6) Uani 1 d .
C11 C 0.5801(3) -0.0337(2) 0.36926(17) 0.0200(7) Uani 1 d .
F111 F 0.54110(16) -0.03887(13) 0.43182(10) 0.0286(5) Uani 1 d .
F112 F 0.50577(16) 0.01273(13) 0.33058(11) 0.0313(5) Uani 1 d .
F113 F 0.56855(18) -0.10549(12) 0.34113(11) 0.0312(5) Uani 1 d .
C12 C 0.7458(3) 0.00746(18) 0.30349(17) 0.0173(7) Uani 1 d .
F121 F 0.85614(16) 0.03130(12) 0.30826(10) 0.0246(4) Uani 1 d .
F122 F 0.68222(17) 0.06028(12) 0.26557(10) 0.0263(5) Uani 1 d .
F123 F 0.74017(18) -0.05957(11) 0.26698(10) 0.0270(5) Uani 1 d .
C13 C 0.6619(2) 0.17046(17) 0.61114(16) 0.0138(6) Uani 1 d .
H13 H 0.6586 0.1715 0.66 0.017 Uiso 1 calc R
C14 C 0.5914(3) 0.22557(16) 0.56934(16) 0.0145(6) Uani 1 d .
C15 C 0.5135(3) 0.27230(17) 0.60212(17) 0.0159(6) Uani 1 d .
H15 H 0.51 0.2663 0.6506 0.019 Uiso 1 calc R
C16 C 0.4421(3) 0.32660(17) 0.56562(17) 0.0168(6) Uani 1 d .
C17 C 0.4507(3) 0.33174(18) 0.49402(17) 0.0190(7) Uani 1 d .
H17 H 0.4013 0.3682 0.4679 0.023 Uiso 1 calc R
C18 C 0.5258(3) 0.28773(18) 0.45826(17) 0.0196(7) Uani 1 d .
C19 C 0.5998(3) 0.23346(17) 0.49766(16) 0.0156(6) Uani 1 d .
C20 C 0.3579(3) 0.37709(18) 0.60223(18) 0.0201(7) Uani 1 d .
C21 C 0.2603(3) 0.3247(2) 0.6241(2) 0.0304(9) Uani 1 d .
H21A H 0.2943 0.2844 0.6564 0.046 Uiso 1 calc R
H21B H 0.2188 0.2996 0.5828 0.046 Uiso 1 calc R
H21C H 0.2055 0.3566 0.6471 0.046 Uiso 1 calc R
C22 C 0.4227(3) 0.41554(19) 0.66664(19) 0.0262(8) Uani 1 d .
H22A H 0.4534 0.375 0.6997 0.039 Uiso 1 calc R
H22B H 0.3689 0.4494 0.6886 0.039 Uiso 1 calc R
H22C H 0.4875 0.447 0.6531 0.039 Uiso 1 calc R
C23 C 0.3027(4) 0.4421(2) 0.5552(2) 0.0338(9) Uani 1 d .
H23A H 0.2536 0.4749 0.5814 0.051 Uiso 1 calc R
H23B H 0.2548 0.419 0.5152 0.051 Uiso 1 calc R
H23C H 0.3643 0.4743 0.5387 0.051 Uiso 1 calc R
C24 C 0.5300(3) 0.2973(2) 0.38010(19) 0.0281(8) Uani 1 d .
C25 C 0.6510(4) 0.3269(2) 0.3667(2) 0.0410(11) Uani 1 d .
H25A H 0.6662 0.3776 0.3896 0.061 Uiso 1 calc R
H25B H 0.6534 0.3328 0.3165 0.061 Uiso 1 calc R
H25C H 0.7106 0.2892 0.3855 0.061 Uiso 1 calc R
C26 C 0.4401(4) 0.3568(3) 0.3478(2) 0.0453(12) Uani 1 d .
H26A H 0.3616 0.3399 0.3559 0.068 Uiso 1 calc R
H26B H 0.4445 0.3603 0.2976 0.068 Uiso 1 calc R
H26C H 0.4566 0.4082 0.3692 0.068 Uiso 1 calc R
C27 C 0.5046(4) 0.2192(2) 0.34213(19) 0.0378(10) Uani 1 d .
H27A H 0.5637 0.1806 0.3596 0.057 Uiso 1 calc R
H27B H 0.5067 0.2268 0.2921 0.057 Uiso 1 calc R
H27C H 0.4271 0.2004 0.3504 0.057 Uiso 1 calc R
C101 C 0.9789(4) 0.2379(2) 0.8249(3) 0.0462(11) Uani 1 d .
H101 H 0.9892 0.2328 0.8741 0.055 Uiso 1 calc R
C102 C 1.0551(4) 0.2019(3) 0.7856(4) 0.0605(16) Uani 1 d .
H102 H 1.1186 0.172 0.8075 0.073 Uiso 1 calc R
C103 C 1.0387(5) 0.2092(3) 0.7144(4) 0.070(2) Uani 1 d .
H103 H 1.0909 0.1841 0.687 0.084 Uiso 1 calc R
C104 C 0.9486(5) 0.2520(3) 0.6831(3) 0.0592(16) Uani 1 d .
H104 H 0.9376 0.2569 0.6338 0.071 Uiso 1 calc R
C105 C 0.8730(4) 0.2884(2) 0.7226(3) 0.0436(11) Uani 1 d .
H105 H 0.8099 0.3187 0.7008 0.052 Uiso 1 calc R
C106 C 0.8890(4) 0.2809(2) 0.7932(2) 0.0386(10) Uani 1 d .
H106 H 0.8367 0.306 0.8205 0.046 Uiso 1 calc R
C201 C 0.8334(5) 0.3655(4) 0.5316(3) 0.0695(16) Uani 1 d .
H201 H 0.816 0.3178 0.5073 0.083 Uiso 1 calc R
C202 C 0.9457(5) 0.3987(5) 0.5323(4) 0.114(3) Uani 1 d .
H202 H 1.0019 0.3777 0.5053 0.137 Uiso 1 calc R
C203 C 0.9689(5) 0.4625(4) 0.5738(3) 0.0753(19) Uani 1 d .
H203 H 1.0441 0.4858 0.576 0.09 Uiso 1 calc R
C204 C 0.8884(6) 0.4947(4) 0.6126(3) 0.0810(19) Uani 1 d .
H204 H 0.9104 0.5367 0.6435 0.097 Uiso 1 calc R
C205 C 0.7757(5) 0.4660(3) 0.6068(3) 0.0617(14) Uani 1 d .
H205 H 0.7179 0.4904 0.6306 0.074 Uiso 1 calc R
C206 C 0.7486(5) 0.4008(3) 0.5655(3) 0.0607(14) Uani 1 d .
H206 H 0.6715 0.3804 0.5605 0.073 Uiso 1 calc R

loop_
_atom_site_aniso_label
_atom_site_aniso_U_11
_atom_site_aniso_U_22
_atom_site_aniso_U_33
_atom_site_aniso_U_23
_atom_site_aniso_U_13
_atom_site_aniso_U_12
Al1 0.0130(4) 0.0072(4) 0.0147(5) 0.0000(3) 0.0034(3) 0.0012(3)
Cl1 0.0149(4) 0.0201(4) 0.0243(4) 0.0011(3) 0.0060(3) -0.0031(3)
N1 0.0102(12) 0.0101(12) 0.0142(13) 0.0017(10) 0.0012(9) 0.0015(9)
N2 0.0115(12) 0.0070(11) 0.0164(13) 0.0012(10) 0.0021(10) 0.0004(9)
O1 0.0217(12) 0.0098(10) 0.0181(12) -0.0022(9) -0.0027(9) 0.0040(8)
O2 0.0267(12) 0.0123(10) 0.0174(12) 0.0023(9) 0.0088(9) 0.0068(9)
C1 0.0111(14) 0.0113(14) 0.0145(15) 0.0007(11) 0.0019(11) -0.0004(11)
C2 0.0095(13) 0.0119(14) 0.0141(15) 0.0017(11) -0.0003(11) 0.0013(11)
C3 0.0150(15) 0.0146(14) 0.0167(16) 0.0000(12) 0.0021(12) 0.0004(11)
C4 0.0188(16) 0.0243(17) 0.0149(16) 0.0004(13) 0.0009(12) 0.0043(13)
C5 0.0226(17) 0.0179(16) 0.0192(17) 0.0061(13) -0.0001(13) 0.0063(13)
C6 0.0174(15) 0.0125(14) 0.0161(16) 0.0013(12) 0.0005(12) 0.0046(12)
C7 0.0127(14) 0.0103(14) 0.0210(17) 0.0002(12) -0.0007(12) 0.0043(11)
C8 0.0260(17) 0.0110(15) 0.0255(18) 0.0003(13) 0.0016(14) -0.0027(12)
C9 0.0183(15) 0.0115(14) 0.0198(17) -0.0040(12) 0.0004(12) 0.0037(12)
C10 0.0158(15) 0.0102(13) 0.0173(16) -0.0045(12) 0.0016(12) 0.0005(11)
C11 0.0164(16) 0.0247(17) 0.0192(17) -0.0021(14) 0.0037(13) -0.0026(13)
F111 0.0182(10) 0.0450(13) 0.0239(11) 0.0014(10) 0.0084(8) -0.0046(9)
F112 0.0143(10) 0.0445(13) 0.0337(12) 0.0087(10) -0.0025(8) 0.0024(9)
F113 0.0306(11) 0.0272(11) 0.0365(13) -0.0086(9) 0.0066(9) -0.0184(9)
C12 0.0148(15) 0.0172(15) 0.0195(17) -0.0014(13) 0.0005(12) -0.0027(12)
F121 0.0168(9) 0.0300(11) 0.0270(11) 0.0032(9) 0.0030(8) -0.0080(8)
F122 0.0246(10) 0.0327(11) 0.0211(11) 0.0090(9) 0.0001(8) 0.0062(8)
F123 0.0369(12) 0.0228(10) 0.0228(11) -0.0118(8) 0.0104(9) -0.0065(8)
C13 0.0144(14) 0.0128(14) 0.0151(16) -0.0019(12) 0.0047(12) -0.0021(11)
C14 0.0168(15) 0.0083(13) 0.0190(16) 0.0007(12) 0.0044(12) 0.0005(11)
C15 0.0188(15) 0.0130(14) 0.0167(16) -0.0004(12) 0.0050(12) 0.0007(12)
C16 0.0197(15) 0.0106(14) 0.0208(17) 0.0004(12) 0.0056(13) 0.0014(12)
C17 0.0229(16) 0.0128(14) 0.0216(18) 0.0046(13) 0.0044(13) 0.0069(12)
C18 0.0270(17) 0.0126(15) 0.0201(18) 0.0017(13) 0.0058(13) 0.0049(13)
C19 0.0212(16) 0.0082(13) 0.0181(17) -0.0015(12) 0.0058(12) 0.0001(11)
C20 0.0218(16) 0.0148(15) 0.0249(18) -0.0007(13) 0.0081(13) 0.0084(12)
C21 0.0245(18) 0.0275(19) 0.042(2) -0.0110(17) 0.0157(16) -0.0005(15)
C22 0.0318(19) 0.0156(16) 0.032(2) -0.0057(15) 0.0092(15) 0.0066(14)
C23 0.042(2) 0.027(2) 0.034(2) 0.0012(17) 0.0125(17) 0.0227(17)
C24 0.045(2) 0.0196(17) 0.0215(19) 0.0066(14) 0.0110(16) 0.0196(15)
C25 0.062(3) 0.032(2) 0.035(2) 0.0140(18) 0.029(2) 0.018(2)
C26 0.068(3) 0.048(3) 0.022(2) 0.0109(19) 0.014(2) 0.035(2)
C27 0.063(3) 0.031(2) 0.019(2) 0.0006(16) 0.0030(18) 0.0224(19)
C101 0.058(3) 0.028(2) 0.053(3) -0.003(2) 0.006(2) -0.019(2)
C102 0.039(3) 0.026(2) 0.118(5) -0.001(3) 0.015(3) -0.0049(19)
C103 0.067(4) 0.029(2) 0.129(6) -0.031(3) 0.070(4) -0.019(2)
C104 0.098(4) 0.034(2) 0.052(3) -0.018(2) 0.035(3) -0.039(3)
C105 0.049(3) 0.0223(19) 0.060(3) -0.003(2) 0.010(2) -0.0138(18)
C106 0.042(2) 0.0182(18) 0.060(3) -0.0108(18) 0.026(2) -0.0097(16)
C201 0.065(4) 0.065(4) 0.076(4) -0.011(3) 0.000(3) 0.012(3)
C202 0.032(3) 0.143(7) 0.159(7) -0.096(6) -0.020(4) 0.020(4)
C203 0.031(3) 0.094(5) 0.099(5) -0.036(4) 0.000(3) -0.005(3)
C204 0.070(4) 0.089(5) 0.077(4) -0.018(4) -0.023(3) -0.012(4)
C205 0.069(4) 0.054(3) 0.059(3) 0.003(3) -0.001(3) 0.007(3)
C206 0.056(3) 0.047(3) 0.080(4) 0.003(3) 0.011(3) 0.001(2)

loop_
_atom_type_symbol
_atom_type_description
_atom_type_scat_dispersion_real
_atom_type_scat_dispersion_imag
_atom_type_scat_source
C C 0.0033 0.0016 'International Tables Vol C Tables 4.2.6.8 and 6.1.1.4'
H H 0 0 'International Tables Vol C Tables 4.2.6.8 and 6.1.1.4'
O O 0.0106 0.006 'International Tables Vol C Tables 4.2.6.8 and 6.1.1.4'
F F 0.0171 0.0103 'International Tables Vol C Tables 4.2.6.8 and 6.1.1.4'
Al Al 0.0645 0.0514 'International Tables Vol C Tables 4.2.6.8 and 6.1.1.4'
Cl Cl 0.1484 0.1585 'International Tables Vol C Tables 4.2.6.8 and 6.1.1.4'
N N 0.0061 0.0033 'International Tables Vol C Tables 4.2.6.8 and 6.1.1.4'

loop_
_geom_angle_atom_site_label_1
_geom_angle_atom_site_label_2
_geom_angle_atom_site_label_3
_geom_angle
O1 Al1 O2 87.94(10)
O1 Al1 N2 145.93(11)
O2 Al1 N2 88.92(10)
O1 Al1 N1 89.85(10)
O2 Al1 N1 153.29(11)
N2 Al1 N1 78.21(10)
O1 Al1 Cl1 110.56(9)
O2 Al1 Cl1 105.78(8)
N2 Al1 Cl1 102.93(8)
N1 Al1 Cl1 99.91(8)
C7 N1 C1 119.6(2)
C7 N1 Al1 123.5(2)
C1 N1 Al1 114.20(17)
C13 N2 C2 120.3(3)
C13 N2 Al1 127.2(2)
C2 N2 Al1 112.39(18)
C10 O1 Al1 136.0(2)
C19 O2 Al1 135.1(2)
N1 C1 C2 106.3(2)
N1 C1 C6 114.4(2)
C2 C1 C6 108.1(2)
N1 C1 H1 109.3
C2 C1 H1 109.3
C6 C1 H1 109.3
N2 C2 C3 118.3(2)
N2 C2 C1 106.0(2)
C3 C2 C1 111.2(2)
N2 C2 H2 107
C3 C2 H2 107
C1 C2 H2 107
C2 C3 C4 108.8(2)
C2 C3 H3A 109.9
C4 C3 H3A 109.9
C2 C3 H3B 109.9
C4 C3 H3B 109.9
H3A C3 H3B 108.3
C5 C4 C3 112.4(3)
C5 C4 H4A 109.1
C3 C4 H4A 109.1
C5 C4 H4B 109.1
C3 C4 H4B 109.1
H4A C4 H4B 107.8
C6 C5 C4 112.2(3)
C6 C5 H5A 109.2
C4 C5 H5A 109.2
C6 C5 H5B 109.2
C4 C5 H5B 109.2
H5A C5 H5B 107.9
C5 C6 C1 109.1(2)
C5 C6 H6A 109.9
C1 C6 H6A 109.9
C5 C6 H6B 109.9
C1 C6 H6B 109.9
H6A C6 H6B 108.3
N1 C7 C8 126.8(3)
N1 C7 C9 117.4(3)
C8 C7 C9 115.7(3)
C7 C8 H8A 109.5
C7 C8 H8B 109.5
H8A C8 H8B 109.5
C7 C8 H8C 109.5
H8A C8 H8C 109.5
H8B C8 H8C 109.5
C7 C9 C10 112.3(2)
C7 C9 H9A 109.1
C10 C9 H9A 109.1
C7 C9 H9B 109.1
C10 C9 H9B 109.1
H9A C9 H9B 107.9
O1 C10 C11 107.7(2)
O1 C10 C9 113.4(2)
C11 C10 C9 110.2(3)
O1 C10 C12 108.2(2)
C11 C10 C12 109.6(2)
C9 C10 C12 107.7(2)
F112 C11 F111 106.5(3)
F112 C11 F113 106.9(3)
F111 C11 F113 106.1(3)
F112 C11 C10 113.1(3)
F111 C11 C10 110.7(3)
F113 C11 C10 113.1(3)
F122 C12 F121 107.0(2)
F122 C12 F123 107.4(2)
F121 C12 F123 106.5(2)
F122 C12 C10 112.6(3)
F121 C12 C10 110.9(2)
F123 C12 C10 112.1(2)
N2 C13 C14 124.9(3)
N2 C13 H13 117.6
C14 C13 H13 117.6
C15 C14 C19 120.7(3)
C15 C14 C13 118.0(3)
C19 C14 C13 121.3(3)
C16 C15 C14 121.7(3)
C16 C15 H15 119.2
C14 C15 H15 119.2
C15 C16 C17 116.1(3)
C15 C16 C20 121.0(3)
C17 C16 C20 122.9(3)
C18 C17 C16 125.3(3)
C18 C17 H17 117.4
C16 C17 H17 117.4
C17 C18 C19 117.1(3)
C17 C18 C24 121.9(3)
C19 C18 C24 121.0(3)
O2 C19 C14 120.4(3)
O2 C19 C18 120.6(3)
C14 C19 C18 119.0(3)
C22 C20 C23 107.7(3)
C22 C20 C16 110.1(3)
C23 C20 C16 112.1(3)
C22 C20 C21 109.3(3)
C23 C20 C21 108.7(3)
C16 C20 C21 108.9(3)
C20 C21 H21A 109.5
C20 C21 H21B 109.5
H21A C21 H21B 109.5
C20 C21 H21C 109.5
H21A C21 H21C 109.5
H21B C21 H21C 109.5
C20 C22 H22A 109.5
C20 C22 H22B 109.5
H22A C22 H22B 109.5
C20 C22 H22C 109.5
H22A C22 H22C 109.5
H22B C22 H22C 109.5
C20 C23 H23A 109.5
C20 C23 H23B 109.5
H23A C23 H23B 109.5
C20 C23 H23C 109.5
H23A C23 H23C 109.5
H23B C23 H23C 109.5
C18 C24 C26 112.1(3)
C18 C24 C27 110.8(3)
C26 C24 C27 107.4(3)
C18 C24 C25 109.7(3)
C26 C24 C25 107.3(3)
C27 C24 C25 109.4(3)
C24 C25 H25A 109.5
C24 C25 H25B 109.5
H25A C25 H25B 109.5
C24 C25 H25C 109.5
H25A C25 H25C 109.5
H25B C25 H25C 109.5
C24 C26 H26A 109.5
C24 C26 H26B 109.5
H26A C26 H26B 109.5
C24 C26 H26C 109.5
H26A C26 H26C 109.5
H26B C26 H26C 109.5
C24 C27 H27A 109.5
C24 C27 H27B 109.5
H27A C27 H27B 109.5
C24 C27 H27C 109.5
H27A C27 H27C 109.5
H27B C27 H27C 109.5
C106 C101 C102 119.8(5)
C106 C101 H101 120.1
C102 C101 H101 120.1
C101 C102 C103 119.5(5)
C101 C102 H102 120.3
C103 C102 H102 120.3
C104 C103 C102 120.4(4)
C104 C103 H103 119.8
C102 C103 H103 119.8
C103 C104 C105 119.9(5)
C103 C104 H104 120
C105 C104 H104 120
C106 C105 C104 119.7(5)
C106 C105 H105 120.2
C104 C105 H105 120.2
C101 C106 C105 120.7(4)
C101 C106 H106 119.7
C105 C106 H106 119.7
C206 C201 C202 121.3(6)
C206 C201 H201 119.3
C202 C201 H201 119.3
C203 C202 C201 116.4(6)
C203 C202 H202 121.8
C201 C202 H202 121.8
C202 C203 C204 122.9(6)
C202 C203 H203 118.6
C204 C203 H203 118.6
C203 C204 C205 120.1(6)
C203 C204 H204 119.9
C205 C204 H204 119.9
C204 C205 C206 118.6(6)
C204 C205 H205 120.7
C206 C205 H205 120.7
C201 C206 C205 120.2(6)
C201 C206 H206 119.9
C205 C206 H206 119.9

loop_
_geom_bond_atom_site_label_1
_geom_bond_atom_site_label_2
_geom_bond_distance
Al1 O1 1.763(2)
Al1 O2 1.792(2)
Al1 N2 1.963(3)
Al1 N1 2.111(2)
Al1 Cl1 2.1704(12)
N1 C7 1.284(4)
N1 C1 1.480(4)
N2 C13 1.295(4)
N2 C2 1.469(4)
O1 C10 1.356(3)
O2 C19 1.319(4)
C1 C2 1.528(4)
C1 C6 1.534(4)
C1 H1 1
C2 C3 1.518(4)
C2 H2 1
C3 C4 1.529(4)
C3 H3A 0.99
C3 H3B 0.99
C4 C5 1.522(5)
C4 H4A 0.99
C4 H4B 0.99
C5 C6 1.521(4)
C5 H5A 0.99
C5 H5B 0.99
C6 H6A 0.99
C6 H6B 0.99
C7 C8 1.498(4)
C7 C9 1.510(4)
C8 H8A 0.98
C8 H8B 0.98
C8 H8C 0.98
C9 C10 1.537(4)
C9 H9A 0.99
C9 H9B 0.99
C10 C11 1.534(4)
C10 C12 1.546(4)
C11 F112 1.331(4)
C11 F111 1.343(4)
C11 F113 1.343(4)
C12 F122 1.328(4)
C12 F121 1.329(3)
C12 F123 1.343(4)
C13 C14 1.431(4)
C13 H13 0.95
C14 C15 1.407(4)
C14 C19 1.408(4)
C15 C16 1.379(4)
C15 H15 0.95
C16 C17 1.403(5)
C16 C20 1.533(4)
C17 C18 1.391(4)
C17 H17 0.95
C18 C19 1.420(4)
C18 C24 1.527(5)
C20 C22 1.525(5)
C20 C23 1.528(5)
C20 C21 1.537(5)
C21 H21A 0.98
C21 H21B 0.98
C21 H21C 0.98
C22 H22A 0.98
C22 H22B 0.98
C22 H22C 0.98
C23 H23A 0.98
C23 H23B 0.98
C23 H23C 0.98
C24 C26 1.532(5)
C24 C27 1.534(5)
C24 C25 1.535(6)
C25 H25A 0.98
C25 H25B 0.98
C25 H25C 0.98
C26 H26A 0.98
C26 H26B 0.98
C26 H26C 0.98
C27 H27A 0.98
C27 H27B 0.98
C27 H27C 0.98
C101 C106 1.356(6)
C101 C102 1.373(7)
C101 H101 0.95
C102 C103 1.374(9)
C102 H102 0.95
C103 C104 1.354(9)
C103 H103 0.95
C104 C105 1.375(7)
C104 H104 0.95
C105 C106 1.362(6)
C105 H105 0.95
C106 H106 0.95
C201 C206 1.378(8)
C201 C202 1.413(9)
C201 H201 0.95
C202 C203 1.360(8)
C202 H202 0.95
C203 C204 1.377(9)
C203 H203 0.95
C204 C205 1.382(8)
C204 H204 0.95
C205 C206 1.385(7)
C205 H205 0.95
C206 H206 0.95

loop_
_geom_torsion_atom_site_label_1
_geom_torsion_atom_site_label_2
_geom_torsion_atom_site_label_3
_geom_torsion_atom_site_label_4
_geom_torsion
O1 Al1 N1 C7 6.7(2)
O2 Al1 N1 C7 91.8(3)
N2 Al1 N1 C7 154.5(2)
Cl1 Al1 N1 C7 -104.2(2)
O1 Al1 N1 C1 -154.59(19)
O2 Al1 N1 C1 -69.5(3)
N2 Al1 N1 C1 -6.73(18)
Cl1 Al1 N1 C1 94.55(18)
O1 Al1 N2 C13 -78.4(3)
O2 Al1 N2 C13 6.3(3)
N1 Al1 N2 C13 -150.2(3)
Cl1 Al1 N2 C13 112.2(2)
O1 Al1 N2 C2 104.9(2)
O2 Al1 N2 C2 -170.35(19)
N1 Al1 N2 C2 33.21(18)
Cl1 Al1 N2 C2 -64.40(19)
O2 Al1 O1 C10 -167.1(3)
N2 Al1 O1 C10 -82.1(3)
N1 Al1 O1 C10 -13.7(3)
Cl1 Al1 O1 C10 86.8(3)
O1 Al1 O2 C19 128.7(3)
N2 Al1 O2 C19 -17.3(3)
N1 Al1 O2 C19 43.2(4)
Cl1 Al1 O2 C19 -120.5(3)
C7 N1 C1 C2 179.0(2)
Al1 N1 C1 C2 -19.0(3)
C7 N1 C1 C6 59.8(3)
Al1 N1 C1 C6 -138.2(2)
C13 N2 C2 C3 4.5(4)
Al1 N2 C2 C3 -178.6(2)
C13 N2 C2 C1 130.0(3)
Al1 N2 C2 C1 -53.1(2)
N1 C1 C2 N2 43.6(3)
C6 C1 C2 N2 166.9(2)
N1 C1 C2 C3 173.3(2)
C6 C1 C2 C3 -63.4(3)
N2 C2 C3 C4 -178.1(2)
C1 C2 C3 C4 59.0(3)
C2 C3 C4 C5 -53.3(3)
C3 C4 C5 C6 53.5(4)
C4 C5 C6 C1 -56.4(3)
N1 C1 C6 C5 178.5(2)
C2 C1 C6 C5 60.4(3)
C1 N1 C7 C8 8.6(4)
Al1 N1 C7 C8 -151.7(2)
C1 N1 C7 C9 -172.2(2)
Al1 N1 C7 C9 27.5(4)
N1 C7 C9 C10 -60.8(4)
C8 C7 C9 C10 118.5(3)
Al1 O1 C10 C11 108.5(3)
Al1 O1 C10 C9 -13.8(4)
Al1 O1 C10 C12 -133.2(3)
C7 C9 C10 O1 53.1(3)
C7 C9 C10 C11 -67.7(3)
C7 C9 C10 C12 172.8(2)
O1 C10 C11 F112 60.9(3)
C9 C10 C11 F112 -174.9(3)
C12 C10 C11 F112 -56.6(3)
O1 C10 C11 F111 -58.6(3)
C9 C10 C11 F111 65.6(3)
C12 C10 C11 F111 -176.1(2)
O1 C10 C11 F113 -177.5(3)
C9 C10 C11 F113 -53.3(3)
C12 C10 C11 F113 65.1(3)
O1 C10 C12 F122 -55.0(3)
C11 C10 C12 F122 62.1(3)
C9 C10 C12 F122 -178.0(2)
O1 C10 C12 F121 64.8(3)
C11 C10 C12 F121 -178.1(2)
C9 C10 C12 F121 -58.2(3)
O1 C10 C12 F123 -176.3(2)
C11 C10 C12 F123 -59.1(3)
C9 C10 C12 F123 60.8(3)
C2 N2 C13 C14 179.1(3)
Al1 N2 C13 C14 2.7(4)
N2 C13 C14 C15 173.9(3)
N2 C13 C14 C19 -6.5(5)
C19 C14 C15 C16 0.7(5)
C13 C14 C15 C16 -179.7(3)
C14 C15 C16 C17 0.8(5)
C14 C15 C16 C20 -179.9(3)
C15 C16 C17 C18 -1.0(5)
C20 C16 C17 C18 179.7(3)
C16 C17 C18 C19 -0.2(5)
C16 C17 C18 C24 -179.7(3)
Al1 O2 C19 C14 17.8(5)
Al1 O2 C19 C18 -163.3(2)
C15 C14 C19 O2 177.1(3)
C13 C14 C19 O2 -2.5(4)
C15 C14 C19 C18 -1.9(4)
C13 C14 C19 C18 178.5(3)
C17 C18 C19 O2 -177.3(3)
C24 C18 C19 O2 2.2(5)
C17 C18 C19 C14 1.6(5)
C24 C18 C19 C14 -178.8(3)
C15 C16 C20 C22 50.6(4)
C17 C16 C20 C22 -130.2(3)
C15 C16 C20 C23 170.4(3)
C17 C16 C20 C23 -10.3(5)
C15 C16 C20 C21 -69.3(4)
C17 C16 C20 C21 110.0(4)
C17 C18 C24 C26 -2.4(5)
C19 C18 C24 C26 178.0(3)
C17 C18 C24 C27 -122.4(4)
C19 C18 C24 C27 58.0(4)
C17 C18 C24 C25 116.7(4)
C19 C18 C24 C25 -62.8(4)
C106 C101 C102 C103 -0.5(6)
C101 C102 C103 C104 0.3(7)
C102 C103 C104 C105 0.0(7)
C103 C104 C105 C106 -0.3(6)
C102 C101 C106 C105 0.3(6)
C104 C105 C106 C101 0.1(6)
C206 C201 C202 C203 6.5(11)
C201 C202 C203 C204 -1.0(12)
C202 C203 C204 C205 -4.7(12)
C203 C204 C205 C206 4.9(9)
C202 C201 C206 C205 -6.4(10)
C204 C205 C206 C201 0.5(9)
